data_7045223
loop_
_publ_author_name
'Cullinane, Carleen'
'Deacon, Glen B.'
'Drago, Penny R.'
'Erven, Anja P.'
'Junk, Peter C.'
'Luu, Jenny'
'Meyer, Gerd'
'Schmitz, Simon'
'Ott, Ingo'
'Schur, Julia'
'Webster, Lorraine K.'
'Klein, Axel'

_publ_section_title
;
 Synthesis and antiproliferative activity of a series of new platinum and
 palladium diphosphane complexes.
;
_journal_issue 6
_journal_name_full 'Dalton transactions (Cambridge, England : 2003)'
_journal_page_first 1918
_journal_page_last 1932
_journal_paper_doi 10.1039/c7dt04615d
_journal_volume 47
_journal_year 2018
_chemical_formula_moiety 'C48 H44 F8 N2 P2 Pt'
_chemical_formula_sum 'C48 H44 F8 N2 P2 Pt'
_chemical_formula_weight 1057.88
_space_group_crystal_system orthorhombic
_space_group_IT_number 19
_space_group_name_Hall 'P 2ac 2ab'
_space_group_name_H-M_alt 'P 21 21 21'
_symmetry_space_group_name_Hall 'P 2ac 2ab'
_symmetry_space_group_name_H-M 'P 21 21 21'
_atom_sites_solution_hydrogens geom
_audit_creation_method SHELXL-2014/7
_audit_update_record
;
2017-12-06 deposited with the CCDC.
2018-01-08 downloaded from the CCDC.
;
_cell_angle_alpha 90
_cell_angle_beta 90
_cell_angle_gamma 90
_cell_formula_units_Z 4
_cell_length_a 10.043(2)
_cell_length_b 16.340(3)
_cell_length_c 26.089(5)
_cell_measurement_reflns_used 43490
_cell_measurement_temperature 100(2)
_cell_measurement_theta_max 28.500
_cell_measurement_theta_min 1.471
_cell_volume 4281.3(14)
_computing_structure_refinement 'SHELXL-2014/7 (Sheldrick, 2014)'
_diffrn_ambient_temperature 100(2)
_diffrn_measured_fraction_theta_full 1.000
_diffrn_measured_fraction_theta_max 1.000
_diffrn_measurement_device_type 'ADSC Quantum 210r'
_diffrn_measurement_method 'Phi Scan'
_diffrn_radiation_monochromator 'Silicon Double Crystal'
_diffrn_radiation_type synchrotron
_diffrn_radiation_wavelength 0.7108
_diffrn_reflns_av_R_equivalents 0.1729
_diffrn_reflns_av_unetI/netI 0.1239
_diffrn_reflns_Laue_measured_fraction_full 1.000
_diffrn_reflns_Laue_measured_fraction_max 1.000
_diffrn_reflns_limit_h_max 13
_diffrn_reflns_limit_h_min -13
_diffrn_reflns_limit_k_max 21
_diffrn_reflns_limit_k_min -21
_diffrn_reflns_limit_l_max 34
_diffrn_reflns_limit_l_min -35
_diffrn_reflns_number 43490
_diffrn_reflns_point_group_measured_fraction_full 1.000
_diffrn_reflns_point_group_measured_fraction_max 1.000
_diffrn_reflns_theta_full 28.500
_diffrn_reflns_theta_max 28.500
_diffrn_reflns_theta_min 1.471
_diffrn_standards_decay_% 'not measured'
_diffrn_standards_interval_count 'not measured'
_diffrn_standards_interval_time 'not measured'
_diffrn_standards_number 'not measured'
_exptl_absorpt_coefficient_mu 3.424
_exptl_absorpt_correction_type none
_exptl_crystal_colour colourless
_exptl_crystal_density_diffrn 1.641
_exptl_crystal_density_method 'not measured'
_exptl_crystal_description needle
_exptl_crystal_F_000 2104
_exptl_crystal_size_max 0.15
_exptl_crystal_size_mid 0.1
_exptl_crystal_size_min 0.05
_refine_diff_density_max 1.573
_refine_diff_density_min -1.913
_refine_diff_density_rms 0.230
_refine_ls_abs_structure_details
;
 Refined as an inversion twin.
;
_refine_ls_abs_structure_Flack 0.089(14)
_refine_ls_extinction_method none
_refine_ls_goodness_of_fit_ref 1.004
_refine_ls_hydrogen_treatment constr
_refine_ls_matrix_type full
_refine_ls_number_parameters 551
_refine_ls_number_reflns 10843
_refine_ls_number_restraints 0
_refine_ls_restrained_S_all 1.004
_refine_ls_R_factor_all 0.0777
_refine_ls_R_factor_gt 0.0681
_refine_ls_shift/su_max 0.001
_refine_ls_shift/su_mean 0.000
_refine_ls_structure_factor_coef Fsqd
_refine_ls_weighting_details 'w=1/[\s^2^(Fo^2^)+(0.1025P)^2^] where P=(Fo^2^+2Fc^2^)/3'
_refine_ls_weighting_scheme calc
_refine_ls_wR_factor_gt 0.1637
_refine_ls_wR_factor_ref 0.1708
_reflns_Friedel_coverage 0.806
_reflns_Friedel_fraction_full 1.000
_reflns_Friedel_fraction_max 1.000
_reflns_number_gt 9524
_reflns_number_total 10843
_reflns_threshold_expression 'I > 2\s(I)'
_cod_data_source_file c7dt04615d2.cif
_cod_data_source_block shelx_CCDC1
_cod_depositor_comments 'Adding full bibliography for 7045222--7045225.cif.'
_cod_original_cell_volume 4281.3(15)
_cod_database_code 7045223
_shelx_shelxl_version_number 2014/7
_shelx_space_group_comment
;
The symmetry employed for this shelxl refinement is uniquely defined
by the following loop, which should always be used as a source of
symmetry information in preference to the above space-group names.
They are only intended as comments.
;

loop_
_space_group_symop_operation_xyz
'x, y, z'
'-x+1/2, -y, z+1/2'
'x+1/2, -y+1/2, -z'
'-x, y+1/2, -z+1/2'

loop_
_atom_site_label
_atom_site_type_symbol
_atom_site_fract_x
_atom_site_fract_y
_atom_site_fract_z
_atom_site_U_iso_or_equiv
_atom_site_adp_type
_atom_site_occupancy
_atom_site_site_symmetry_order
_atom_site_calc_flag
_atom_site_refinement_flags_posn
_atom_site_refinement_flags_adp
Pt Pt 0.64346(4) 0.56833(3) 0.17229(2) 0.01940(13) Uani 1 1 d . .
P1 P 0.5971(3) 0.4353(2) 0.19105(11) 0.0216(6) Uani 1 1 d . .
P2 P 0.5710(3) 0.5381(2) 0.09215(11) 0.0213(6) Uani 1 1 d . .
F5 F 0.4504(7) 0.7246(5) 0.1671(3) 0.0308(16) Uani 1 1 d . .
F7 F 0.9372(8) 0.8209(5) 0.1020(3) 0.0309(17) Uani 1 1 d . .
F6 F 0.4830(7) 0.8766(5) 0.1359(3) 0.0291(16) Uani 1 1 d . .
F8 F 0.9032(8) 0.6686(5) 0.1312(3) 0.0326(17) Uani 1 1 d . .
F1 F 0.4889(8) 0.6444(6) 0.2708(3) 0.037(2) Uani 1 1 d . .
C11 C 0.7030(13) 0.6011(9) 0.2460(4) 0.027(3) Uani 1 1 d . .
C9 C 0.5872(13) 0.3818(8) 0.1290(4) 0.022(2) Uani 1 1 d . .
H9A H 0.6777 0.3736 0.1149 0.026 Uiso 1 1 calc R U
H9B H 0.5453 0.3275 0.1336 0.026 Uiso 1 1 calc R U
F2 F 0.5716(8) 0.7055(6) 0.3585(3) 0.0353(18) Uani 1 1 d . .
C23 C 0.8146(11) 0.7995(8) 0.1168(4) 0.021(2) Uani 1 1 d . .
N2 N 0.7169(11) 0.9400(7) 0.1014(4) 0.027(2) Uani 1 1 d . .
C10 C 0.5040(12) 0.4338(9) 0.0921(5) 0.027(2) Uani 1 1 d . .
H10A H 0.4098 0.4344 0.1031 0.032 Uiso 1 1 calc R U
H10B H 0.5084 0.4106 0.0571 0.032 Uiso 1 1 calc R U
C24 C 0.7104(13) 0.8566(8) 0.1166(5) 0.024(2) Uani 1 1 d . .
C13 C 0.6618(13) 0.6673(7) 0.3278(5) 0.027(2) Uani 1 1 d . .
C21 C 0.6765(12) 0.6905(7) 0.1506(5) 0.021(2) Uani 1 1 d . .
C14 C 0.7970(14) 0.6637(8) 0.3431(5) 0.030(3) Uani 1 1 d . .
N1 N 0.8508(16) 0.6996(9) 0.3876(5) 0.043(3) Uani 1 1 d . .
C22 C 0.7947(13) 0.7182(9) 0.1321(5) 0.026(3) Uani 1 1 d . .
C12 C 0.6206(13) 0.6352(8) 0.2815(5) 0.026(3) Uani 1 1 d . .
C25 C 0.5891(12) 0.8262(8) 0.1341(4) 0.022(2) Uani 1 1 d . .
C26 C 0.5732(12) 0.7451(8) 0.1507(5) 0.023(2) Uani 1 1 d . .
F4 F 0.9258(8) 0.5635(7) 0.2290(3) 0.043(2) Uani 1 1 d . .
C61 C 0.4267(12) 0.4248(8) 0.2154(4) 0.021(2) Uani 1 1 d . .
C65 C 0.2052(13) 0.4800(9) 0.2218(5) 0.030(3) Uani 1 1 d . .
H65 H 0.1450 0.5244 0.2177 0.036 Uiso 1 1 calc R U
C16 C 0.8307(12) 0.5990(9) 0.2594(5) 0.026(3) Uani 1 1 d . .
C71 C 0.4388(14) 0.6063(9) 0.0676(5) 0.028(3) Uani 1 1 d . .
C62 C 0.3820(13) 0.3494(8) 0.2340(4) 0.026(3) Uani 1 1 d . .
H62 H 0.4424 0.3053 0.2385 0.031 Uiso 1 1 calc R U
C81 C 0.6999(14) 0.5359(8) 0.0431(5) 0.027(3) Uani 1 1 d . .
C51 C 0.7023(12) 0.3723(8) 0.2320(5) 0.026(3) Uani 1 1 d . .
C66 C 0.3404(13) 0.4912(8) 0.2098(5) 0.025(2) Uani 1 1 d . .
H66 H 0.3724 0.5427 0.1983 0.030 Uiso 1 1 calc R U
C72 C 0.3063(15) 0.5939(9) 0.0828(5) 0.032(3) Uani 1 1 d . .
H72 H 0.2814 0.5454 0.1004 0.038 Uiso 1 1 calc R U
C82 C 0.8335(13) 0.5292(9) 0.0584(5) 0.030(3) Uani 1 1 d . .
H82 H 0.8555 0.5273 0.0938 0.036 Uiso 1 1 calc R U
F3 F 1.0099(9) 0.6164(8) 0.3191(4) 0.051(3) Uani 1 1 d . .
C64 C 0.1580(13) 0.4054(9) 0.2394(5) 0.030(3) Uani 1 1 d . .
H64 H 0.0662 0.3987 0.2470 0.035 Uiso 1 1 calc R U
C54 C 0.8587(16) 0.2766(10) 0.2961(6) 0.040(4) Uani 1 1 d . .
H54 H 0.9138 0.2445 0.3178 0.048 Uiso 1 1 calc R U
C75 C 0.3801(17) 0.7367(10) 0.0326(5) 0.039(4) Uani 1 1 d . .
H75 H 0.4048 0.7854 0.0152 0.047 Uiso 1 1 calc R U
C42 C 0.7828(18) 1.0436(10) 0.0390(6) 0.042(4) Uani 1 1 d . .
H42A H 0.6954 1.0411 0.0216 0.050 Uiso 1 1 calc R U
H42B H 0.8511 1.0582 0.0133 0.050 Uiso 1 1 calc R U
C55 C 0.8229(17) 0.2475(11) 0.2488(7) 0.045(4) Uani 1 1 d . .
H55 H 0.8505 0.1945 0.2383 0.054 Uiso 1 1 calc R U
C86 C 0.6716(13) 0.5396(10) -0.0088(5) 0.033(3) Uani 1 1 d . .
H86 H 0.5820 0.5452 -0.0200 0.040 Uiso 1 1 calc R U
C73 C 0.2131(14) 0.6529(12) 0.0719(6) 0.040(4) Uani 1 1 d . .
H73 H 0.1229 0.6447 0.0815 0.048 Uiso 1 1 calc R U
C15 C 0.8801(16) 0.6260(10) 0.3075(5) 0.035(3) Uani 1 1 d . .
C74 C 0.2500(15) 0.7251(10) 0.0467(6) 0.039(4) Uani 1 1 d . .
H74 H 0.1851 0.7658 0.0394 0.047 Uiso 1 1 calc R U
C84 C 0.9015(16) 0.5270(10) -0.0303(6) 0.040(4) Uani 1 1 d . .
H84 H 0.9692 0.5224 -0.0555 0.049 Uiso 1 1 calc R U
C76 C 0.4760(15) 0.6784(9) 0.0435(5) 0.030(3) Uani 1 1 d . .
H76 H 0.5664 0.6877 0.0345 0.036 Uiso 1 1 calc R U
C52 C 0.7364(16) 0.3986(10) 0.2804(5) 0.035(3) Uani 1 1 d . .
H52 H 0.7047 0.4501 0.2920 0.042 Uiso 1 1 calc R U
C83 C 0.9341(14) 0.5254(10) 0.0216(7) 0.041(4) Uani 1 1 d . .
H83 H 1.0246 0.5218 0.0318 0.050 Uiso 1 1 calc R U
C35 C 0.9129(18) 0.7791(11) 0.3806(6) 0.044(4) Uani 1 1 d . .
H35A H 0.8424 0.8205 0.3753 0.052 Uiso 1 1 calc R U
H35B H 0.9683 0.7776 0.3492 0.052 Uiso 1 1 calc R U
C32 C 0.864(3) 0.7126(16) 0.4807(6) 0.072(7) Uani 1 1 d . .
H32A H 0.8109 0.7117 0.5127 0.087 Uiso 1 1 calc R U
H32B H 0.9322 0.6692 0.4830 0.087 Uiso 1 1 calc R U
C56 C 0.7456(16) 0.2960(11) 0.2162(7) 0.042(4) Uani 1 1 d . .
H56 H 0.7227 0.2764 0.1830 0.051 Uiso 1 1 calc R U
C41 C 0.8153(16) 0.9607(10) 0.0622(6) 0.038(3) Uani 1 1 d . .
H41A H 0.8150 0.9184 0.0351 0.046 Uiso 1 1 calc R U
H41B H 0.9053 0.9622 0.0777 0.046 Uiso 1 1 calc R U
C31 C 0.773(2) 0.6951(13) 0.4353(6) 0.053(5) Uani 1 1 d . .
H31A H 0.7329 0.6400 0.4389 0.064 Uiso 1 1 calc R U
H31B H 0.6995 0.7358 0.4343 0.064 Uiso 1 1 calc R U
C63 C 0.2467(13) 0.3400(8) 0.2460(5) 0.026(3) Uani 1 1 d . .
H63 H 0.2150 0.2891 0.2586 0.031 Uiso 1 1 calc R U
C44 C 0.6840(19) 1.0832(10) 0.1245(6) 0.045(4) Uani 1 1 d . .
H44A H 0.6900 1.1231 0.1529 0.054 Uiso 1 1 calc R U
H44B H 0.5914 1.0836 0.1115 0.054 Uiso 1 1 calc R U
C45 C 0.7181(18) 0.9977(9) 0.1445(5) 0.036(3) Uani 1 1 d . .
H45A H 0.8072 0.9983 0.1607 0.043 Uiso 1 1 calc R U
H45B H 0.6520 0.9808 0.1706 0.043 Uiso 1 1 calc R U
C53 C 0.8149(14) 0.3525(10) 0.3124(6) 0.037(3) Uani 1 1 d . .
H53 H 0.8389 0.3725 0.3453 0.044 Uiso 1 1 calc R U
C85 C 0.7733(16) 0.5351(12) -0.0444(6) 0.042(4) Uani 1 1 d . .
H85 H 0.7521 0.5377 -0.0799 0.051 Uiso 1 1 calc R U
C43 C 0.7792(19) 1.1087(12) 0.0813(7) 0.049(4) Uani 1 1 d . .
H43A H 0.7495 1.1616 0.0666 0.059 Uiso 1 1 calc R U
H43B H 0.8698 1.1164 0.0955 0.059 Uiso 1 1 calc R U
C34 C 0.998(2) 0.8049(17) 0.4249(9) 0.071(7) Uani 1 1 d . .
H34A H 1.0812 0.7724 0.4246 0.085 Uiso 1 1 calc R U
H34B H 1.0226 0.8632 0.4205 0.085 Uiso 1 1 calc R U
C33 C 0.931(2) 0.7946(15) 0.4756(7) 0.062(5) Uani 1 1 d . .
H33A H 0.8646 0.8385 0.4802 0.074 Uiso 1 1 calc R U
H33B H 0.9987 0.8003 0.5032 0.074 Uiso 1 1 calc R U

loop_
_atom_site_aniso_label
_atom_site_aniso_U_11
_atom_site_aniso_U_22
_atom_site_aniso_U_33
_atom_site_aniso_U_23
_atom_site_aniso_U_13
_atom_site_aniso_U_12
Pt 0.01898(18) 0.01756(19) 0.02167(19) 0.00076(17) 0.00119(16) 0.00100(16)
P1 0.0219(12) 0.0186(14) 0.0243(13) 0.0003(13) 0.0034(10) 0.0017(12)
P2 0.0226(14) 0.0207(14) 0.0206(13) 0.0032(11) 0.0007(11) -0.0002(11)
F5 0.023(3) 0.028(4) 0.041(4) 0.004(3) 0.009(3) 0.001(3)
F7 0.022(3) 0.029(4) 0.042(4) 0.004(3) 0.005(3) -0.005(3)
F6 0.024(3) 0.025(4) 0.039(4) 0.010(3) 0.000(3) 0.002(3)
F8 0.028(4) 0.023(4) 0.047(5) 0.000(3) 0.001(3) 0.003(3)
F1 0.023(4) 0.053(6) 0.036(4) -0.003(4) -0.002(3) 0.004(4)
C11 0.029(6) 0.039(7) 0.012(5) 0.006(5) 0.006(4) 0.006(5)
C9 0.025(6) 0.019(6) 0.021(5) -0.002(4) 0.003(5) 0.003(5)
F2 0.035(4) 0.034(4) 0.037(4) -0.009(4) 0.001(4) 0.011(4)
C23 0.017(5) 0.021(6) 0.025(5) 0.000(5) 0.005(4) -0.004(4)
N2 0.029(5) 0.022(5) 0.029(5) 0.002(4) 0.007(4) -0.006(5)
C10 0.030(6) 0.022(6) 0.029(6) -0.008(6) 0.009(5) -0.001(6)
C24 0.028(6) 0.023(6) 0.022(6) 0.001(5) 0.000(5) -0.003(5)
C13 0.036(6) 0.020(5) 0.023(5) 0.002(5) 0.000(6) 0.005(5)
C21 0.027(6) 0.012(5) 0.025(5) -0.003(4) -0.004(4) 0.008(4)
C14 0.033(6) 0.018(6) 0.038(7) 0.002(5) -0.010(5) 0.006(5)
N1 0.052(7) 0.043(7) 0.033(6) -0.002(5) -0.007(6) -0.014(7)
C22 0.025(6) 0.033(7) 0.021(5) -0.002(5) -0.004(5) 0.002(5)
C12 0.031(7) 0.023(6) 0.022(5) 0.001(4) -0.003(5) 0.004(5)
C25 0.021(5) 0.023(6) 0.023(5) 0.003(5) -0.002(4) 0.007(5)
C26 0.019(5) 0.027(6) 0.024(5) 0.001(5) 0.005(4) 0.000(5)
F4 0.025(4) 0.073(7) 0.032(4) -0.008(5) 0.004(3) 0.020(5)
C61 0.027(5) 0.019(5) 0.016(4) -0.003(4) -0.002(4) 0.007(5)
C65 0.022(6) 0.031(7) 0.036(7) 0.003(6) -0.001(5) 0.003(5)
C16 0.022(6) 0.029(6) 0.026(6) 0.003(5) 0.004(5) 0.008(5)
C71 0.030(6) 0.032(7) 0.020(5) -0.005(5) -0.002(5) 0.008(6)
C62 0.037(7) 0.017(5) 0.023(5) 0.010(4) -0.002(5) 0.001(5)
C81 0.032(6) 0.022(6) 0.027(6) 0.003(5) 0.000(5) 0.001(5)
C51 0.019(5) 0.026(6) 0.033(6) 0.014(5) -0.004(5) 0.005(5)
C66 0.027(6) 0.020(5) 0.029(6) 0.000(4) -0.003(5) 0.001(5)
C72 0.040(7) 0.024(6) 0.031(6) 0.002(5) -0.007(6) -0.006(5)
C82 0.027(7) 0.031(7) 0.033(7) -0.005(5) 0.008(5) -0.008(5)
F3 0.033(4) 0.074(8) 0.047(6) -0.007(5) -0.010(4) 0.013(5)
C64 0.019(6) 0.041(7) 0.029(6) -0.005(5) 0.004(5) -0.012(5)
C54 0.026(6) 0.044(9) 0.052(8) 0.026(7) 0.000(7) 0.006(7)
C75 0.061(11) 0.029(7) 0.028(6) 0.001(5) -0.011(7) 0.002(7)
C42 0.048(9) 0.044(9) 0.033(7) 0.009(6) 0.000(7) -0.017(7)
C55 0.048(10) 0.030(8) 0.056(10) -0.003(7) 0.003(7) 0.015(7)
C86 0.024(6) 0.049(9) 0.026(6) 0.007(6) 0.006(5) 0.010(5)
C73 0.022(6) 0.058(11) 0.040(8) -0.012(7) -0.016(6) 0.009(7)
C15 0.042(8) 0.035(8) 0.029(6) 0.006(6) -0.006(6) 0.001(6)
C74 0.034(7) 0.040(9) 0.043(8) -0.012(7) -0.005(6) 0.020(6)
C84 0.043(8) 0.028(7) 0.051(9) -0.002(6) 0.032(7) 0.001(6)
C76 0.033(7) 0.031(7) 0.026(6) 0.002(5) -0.005(5) 0.002(5)
C52 0.043(8) 0.030(7) 0.033(7) 0.000(6) 0.003(6) 0.005(6)
C83 0.022(6) 0.037(8) 0.065(10) -0.010(7) 0.016(7) -0.008(6)
C35 0.043(8) 0.045(10) 0.042(8) -0.007(7) 0.002(7) -0.013(7)
C32 0.101(17) 0.085(16) 0.030(8) -0.001(9) -0.022(11) 0.015(15)
C56 0.037(8) 0.039(9) 0.051(9) 0.010(7) -0.004(7) 0.013(7)
C41 0.042(8) 0.039(8) 0.033(7) 0.003(6) 0.004(6) -0.008(6)
C31 0.078(13) 0.054(12) 0.028(7) 0.005(7) -0.008(8) -0.012(10)
C63 0.030(6) 0.022(6) 0.025(6) 0.004(5) 0.003(5) -0.001(5)
C44 0.065(11) 0.028(8) 0.042(8) 0.008(6) -0.001(7) -0.002(7)
C45 0.061(10) 0.026(7) 0.020(6) 0.004(5) -0.004(6) -0.010(7)
C53 0.031(7) 0.040(8) 0.039(7) 0.012(6) -0.011(5) -0.003(6)
C85 0.038(8) 0.058(11) 0.031(7) 0.007(7) 0.014(6) 0.007(7)
C43 0.048(9) 0.048(11) 0.051(9) 0.008(8) -0.006(8) -0.012(8)
C34 0.067(14) 0.074(16) 0.071(14) -0.030(13) -0.003(11) -0.014(12)
C33 0.062(12) 0.070(14) 0.052(10) -0.028(10) -0.012(9) 0.016(11)

loop_
_atom_type_symbol
_atom_type_description
_atom_type_scat_dispersion_real
_atom_type_scat_dispersion_imag
_atom_type_scat_source
C C 0.0033 0.0016 'International Tables Vol C Tables 4.2.6.8 and 6.1.1.4'
H H 0.0000 0.0000 'International Tables Vol C Tables 4.2.6.8 and 6.1.1.4'
N N 0.0061 0.0033 'International Tables Vol C Tables 4.2.6.8 and 6.1.1.4'
F F 0.0171 0.0103 'International Tables Vol C Tables 4.2.6.8 and 6.1.1.4'
P P 0.1023 0.0942 'International Tables Vol C Tables 4.2.6.8 and 6.1.1.4'
Pt Pt -1.6090 8.4240 'International Tables Vol C Tables 4.2.6.8 and 6.1.1.4'

loop_
_geom_angle_atom_site_label_1
_geom_angle_atom_site_label_2
_geom_angle_atom_site_label_3
_geom_angle
C11 Pt C21 87.6(5)
C11 Pt P2 177.0(4)
C21 Pt P2 90.6(3)
C11 Pt P1 96.0(4)
C21 Pt P1 175.9(3)
P2 Pt P1 85.66(11)
C51 P1 C61 106.6(6)
C51 P1 C9 106.2(6)
C61 P1 C9 102.1(5)
C51 P1 Pt 123.2(5)
C61 P1 Pt 110.8(4)
C9 P1 Pt 105.9(4)
C81 P2 C10 104.0(6)
C81 P2 C71 106.2(6)
C10 P2 C71 107.3(6)
C81 P2 Pt 115.1(5)
C10 P2 Pt 108.8(4)
C71 P2 Pt 114.7(4)
C16 C11 C12 114.8(12)
C16 C11 Pt 120.9(9)
C12 C11 Pt 123.9(10)
C10 C9 P1 108.6(8)
C10 C9 H9A 110.0
P1 C9 H9A 110.0
C10 C9 H9B 110.0
P1 C9 H9B 110.0
H9A C9 H9B 108.4
F7 C23 C22 117.5(11)
F7 C23 C24 120.8(11)
C22 C23 C24 121.7(11)
C24 N2 C41 116.6(12)
C24 N2 C45 113.8(10)
C41 N2 C45 112.4(12)
C9 C10 P2 108.4(9)
C9 C10 H10A 110.0
P2 C10 H10A 110.0
C9 C10 H10B 110.0
P2 C10 H10B 110.0
H10A C10 H10B 108.4
C25 C24 C23 114.5(11)
C25 C24 N2 118.3(11)
C23 C24 N2 127.3(11)
F2 C13 C12 119.3(11)
F2 C13 C14 119.4(11)
C12 C13 C14 121.2(12)
C22 C21 C26 116.4(11)
C22 C21 Pt 123.4(9)
C26 C21 Pt 120.0(9)
C15 C14 N1 120.2(13)
C15 C14 C13 113.9(12)
N1 C14 C13 125.7(13)
C14 N1 C35 115.7(12)
C14 N1 C31 118.1(14)
C35 N1 C31 112.3(14)
F8 C22 C21 120.6(12)
F8 C22 C23 116.5(11)
C21 C22 C23 122.8(12)
F1 C12 C11 119.9(11)
F1 C12 C13 115.4(11)
C11 C12 C13 124.6(12)
F6 C25 C24 119.0(11)
F6 C25 C26 118.5(11)
C24 C25 C26 122.5(11)
F5 C26 C21 122.1(12)
F5 C26 C25 115.9(11)
C21 C26 C25 122.0(11)
C66 C61 C62 121.5(11)
C66 C61 P1 118.1(10)
C62 C61 P1 120.1(9)
C64 C65 C66 121.2(13)
C64 C65 H65 119.4
C66 C65 H65 119.4
C11 C16 F4 122.1(12)
C11 C16 C15 124.1(12)
F4 C16 C15 113.6(11)
C76 C71 C72 120.4(13)
C76 C71 P2 118.4(11)
C72 C71 P2 119.7(11)
C61 C62 C63 119.0(11)
C61 C62 H62 120.5
C63 C62 H62 120.5
C86 C81 C82 118.5(12)
C86 C81 P2 122.7(10)
C82 C81 P2 118.8(10)
C52 C51 C56 118.4(13)
C52 C51 P1 120.4(11)
C56 C51 P1 121.1(11)
C61 C66 C65 118.4(12)
C61 C66 H66 120.8
C65 C66 H66 120.8
C73 C72 C71 119.1(14)
C73 C72 H72 120.4
C71 C72 H72 120.4
C83 C82 C81 120.0(14)
C83 C82 H82 120.0
C81 C82 H82 120.0
C65 C64 C63 119.6(12)
C65 C64 H64 120.2
C63 C64 H64 120.2
C55 C54 C53 120.3(14)
C55 C54 H54 119.9
C53 C54 H54 119.9
C74 C75 C76 120.9(15)
C74 C75 H75 119.6
C76 C75 H75 119.6
C41 C42 C43 109.7(13)
C41 C42 H42A 109.7
C43 C42 H42A 109.7
C41 C42 H42B 109.7
C43 C42 H42B 109.7
H42A C42 H42B 108.2
C54 C55 C56 119.8(16)
C54 C55 H55 120.1
C56 C55 H55 120.1
C85 C86 C81 120.2(13)
C85 C86 H86 119.9
C81 C86 H86 119.9
C72 C73 C74 120.5(14)
C72 C73 H73 119.7
C74 C73 H73 119.7
F3 C15 C14 118.7(13)
F3 C15 C16 120.1(13)
C14 C15 C16 121.2(13)
C75 C74 C73 119.6(14)
C75 C74 H74 120.2
C73 C74 H74 120.2
C85 C84 C83 119.5(13)
C85 C84 H84 120.2
C83 C84 H84 120.2
C75 C76 C71 119.3(14)
C75 C76 H76 120.3
C71 C76 H76 120.3
C53 C52 C51 121.9(14)
C53 C52 H52 119.0
C51 C52 H52 119.0
C84 C83 C82 119.9(14)
C84 C83 H83 120.1
C82 C83 H83 120.1
N1 C35 C34 113.6(17)
N1 C35 H35A 108.8
C34 C35 H35A 108.8
N1 C35 H35B 108.8
C34 C35 H35B 108.8
H35A C35 H35B 107.7
C33 C32 C31 111.7(17)
C33 C32 H32A 109.3
C31 C32 H32A 109.3
C33 C32 H32B 109.3
C31 C32 H32B 109.3
H32A C32 H32B 107.9
C51 C56 C55 120.2(16)
C51 C56 H56 119.9
C55 C56 H56 119.9
N2 C41 C42 109.8(14)
N2 C41 H41A 109.7
C42 C41 H41A 109.7
N2 C41 H41B 109.7
C42 C41 H41B 109.7
H41A C41 H41B 108.2
N1 C31 C32 109.1(18)
N1 C31 H31A 109.9
C32 C31 H31A 109.9
N1 C31 H31B 109.9
C32 C31 H31B 109.9
H31A C31 H31B 108.3
C64 C63 C62 120.3(12)
C64 C63 H63 119.9
C62 C63 H63 119.9
C45 C44 C43 111.1(15)
C45 C44 H44A 109.4
C43 C44 H44A 109.4
C45 C44 H44B 109.4
C43 C44 H44B 109.4
H44A C44 H44B 108.0
N2 C45 C44 108.9(11)
N2 C45 H45A 109.9
C44 C45 H45A 109.9
N2 C45 H45B 109.9
C44 C45 H45B 109.9
H45A C45 H45B 108.3
C52 C53 C54 119.3(15)
C52 C53 H53 120.4
C54 C53 H53 120.4
C84 C85 C86 121.9(14)
C84 C85 H85 119.0
C86 C85 H85 119.0
C42 C43 C44 110.7(14)
C42 C43 H43A 109.5
C44 C43 H43A 109.5
C42 C43 H43B 109.5
C44 C43 H43B 109.5
H43A C43 H43B 108.1
C33 C34 C35 113.4(19)
C33 C34 H34A 108.9
C35 C34 H34A 108.9
C33 C34 H34B 108.9
C35 C34 H34B 108.9
H34A C34 H34B 107.7
C34 C33 C32 112.3(17)
C34 C33 H33A 109.1
C32 C33 H33A 109.1
C34 C33 H33B 109.1
C32 C33 H33B 109.1
H33A C33 H33B 107.9

loop_
_geom_bond_atom_site_label_1
_geom_bond_atom_site_label_2
_geom_bond_distance
Pt C11 2.085(12)
Pt C21 2.101(12)
Pt P2 2.268(3)
Pt P1 2.277(4)
P1 C51 1.821(12)
P1 C61 1.834(12)
P1 C9 1.843(12)
P2 C81 1.821(14)
P2 C10 1.831(15)
P2 C71 1.848(14)
F5 C26 1.348(14)
F7 C23 1.336(13)
F6 C25 1.348(14)
F8 C22 1.357(15)
F1 C12 1.360(15)
C11 C16 1.329(18)
C11 C12 1.360(18)
C9 C10 1.533(18)
C9 H9A 0.9900
C9 H9B 0.9900
F2 C13 1.360(14)
C23 C22 1.402(18)
C23 C24 1.402(18)
N2 C24 1.421(17)
N2 C41 1.462(18)
N2 C45 1.467(17)
C10 H10A 0.9900
C10 H10B 0.9900
C24 C25 1.393(17)
C13 C12 1.381(18)
C13 C14 1.416(18)
C21 C22 1.360(18)
C21 C26 1.369(16)
C14 C15 1.39(2)
C14 N1 1.408(18)
N1 C35 1.45(2)
N1 C31 1.47(2)
C25 C26 1.403(18)
F4 C16 1.370(14)
C61 C66 1.396(17)
C61 C62 1.397(17)
C65 C64 1.387(19)
C65 C66 1.405(18)
C65 H65 0.9500
C16 C15 1.42(2)
C71 C76 1.39(2)
C71 C72 1.40(2)
C62 C63 1.403(19)
C62 H62 0.9500
C81 C86 1.386(18)
C81 C82 1.404(19)
C51 C52 1.38(2)
C51 C56 1.38(2)
C66 H66 0.9500
C72 C73 1.37(2)
C72 H72 0.9500
C82 C83 1.396(19)
C82 H82 0.9500
F3 C15 1.348(17)
C64 C63 1.40(2)
C64 H64 0.9500
C54 C55 1.37(2)
C54 C53 1.38(2)
C54 H54 0.9500
C75 C74 1.37(2)
C75 C76 1.38(2)
C75 H75 0.9500
C42 C41 1.52(2)
C42 C43 1.53(3)
C42 H42A 0.9900
C42 H42B 0.9900
C55 C56 1.40(2)
C55 H55 0.9500
C86 C85 1.382(18)
C86 H86 0.9500
C73 C74 1.40(3)
C73 H73 0.9500
C74 H74 0.9500
C84 C85 1.34(2)
C84 C83 1.39(3)
C84 H84 0.9500
C76 H76 0.9500
C52 C53 1.37(2)
C52 H52 0.9500
C83 H83 0.9500
C35 C34 1.50(3)
C35 H35A 0.9900
C35 H35B 0.9900
C32 C33 1.51(3)
C32 C31 1.52(3)
C32 H32A 0.9900
C32 H32B 0.9900
C56 H56 0.9500
C41 H41A 0.9900
C41 H41B 0.9900
C31 H31A 0.9900
C31 H31B 0.9900
C63 H63 0.9500
C44 C45 1.53(2)
C44 C43 1.53(2)
C44 H44A 0.9900
C44 H44B 0.9900
C45 H45A 0.9900
C45 H45B 0.9900
C53 H53 0.9500
C85 H85 0.9500
C43 H43A 0.9900
C43 H43B 0.9900
C34 C33 1.49(3)
C34 H34A 0.9900
C34 H34B 0.9900
C33 H33A 0.9900
C33 H33B 0.9900
